data_7160179
loop_
_publ_author_name
'Jastrz&#x119;bska, Katarzyna'
'Anto&#x144;czyk, Patrycja'
'Dolot, Rafa&#x142;'

_publ_section_title
;
 P-Stereodefined morpholino dinucleoside 3',5'-phosphorothioates.
;
_journal_issue 44
_journal_name_full 'Organic &amp; biomolecular chemistry'
_journal_page_first 8737
_journal_page_last 8742
_journal_paper_doi 10.1039/d4ob01437e
_journal_volume 22
_journal_year 2024
_chemical_absolute_configuration ad
_chemical_compound_source synthetic
_chemical_formula_moiety 'C16 H24 N3 O5 P S2'
_chemical_formula_sum 'C16 H24 N3 O5 P S2'
_chemical_formula_weight 433.47
_chemical_name_systematic
(R)-2-(uracil-1-yl)-(SP)-N-(2-thio-4,4-pentamethylene-1,3,2-oxathiaphospholane-2-yl)-(S)-6-hydroxymethyl-morpholine
_space_group_crystal_system monoclinic
_space_group_IT_number 4
_space_group_name_Hall 'P 2yb'
_space_group_name_H-M_alt 'P 1 21 1'
_atom_sites_solution_hydrogens mixed
_atom_sites_solution_primary dual
_audit_creation_date 2024-07-12
_audit_creation_method
;
Olex2 1.5
(compiled 2024.02.16 svn.r378c4104 for OlexSys, GUI svn.r6928)
;
_audit_update_record
;
2024-07-12 deposited with the CCDC.	2024-10-02 downloaded from the CCDC.
;
_cell_angle_alpha 90
_cell_angle_beta 93.4520(10)
_cell_angle_gamma 90
_cell_formula_units_Z 4
_cell_length_a 6.80030(10)
_cell_length_b 28.6550(3)
_cell_length_c 10.60610(10)
_cell_measurement_reflns_used 11272
_cell_measurement_temperature 293.88(10)
_cell_measurement_theta_max 76.0000
_cell_measurement_theta_min 3.0600
_cell_volume 2062.98(4)
_computing_cell_refinement 'CrysAlisPro 1.171.41.100a (Rigaku OD, 2021)'
_computing_data_collection 'CrysAlisPro 1.171.41.100a (Rigaku OD, 2021)'
_computing_data_reduction 'CrysAlisPro 1.171.41.100a (Rigaku OD, 2021)'
_computing_molecular_graphics 'Olex2 1.5 (Dolomanov et al., 2009)'
_computing_publication_material 'Olex2 1.5 (Dolomanov et al., 2009)'
_computing_structure_refinement 'SHELXL 2018/3 (Sheldrick, 2015)'
_computing_structure_solution 'SHELXT  (Sheldrick, 2015)'
_diffrn_ambient_temperature 293.88(10)
_diffrn_detector 'Hybrid Pixel Array Detector'
_diffrn_detector_area_resol_mean 10.0000
_diffrn_detector_type HyPix
_diffrn_measured_fraction_theta_full 0.997
_diffrn_measured_fraction_theta_max 0.949
_diffrn_measurement_details
;
List of Runs (angles in degrees, time in seconds):

  # Type    Start    End  Width  t~exp~   \w     \q     \k     \f   Frames
#--------------------------------------------------------------------------
  1  \w    103.00 128.00   0.50    0.70    --  107.66  15.00  30.00   50
  2  \w    101.00 133.00   0.50    0.70    --  107.66  15.00  60.00   64
  3  \w    101.00 131.00   0.50    0.70    --  107.66  15.00 -30.00   60
  4  \w    104.00 135.00   0.50    0.70    --  107.66  15.00 -90.00   62
  5  \w    103.00 135.00   0.50    0.70    --  107.66  15.00-120.00   64
  6  \w    102.00 136.00   0.50    0.70    --  107.66  15.00-150.00   68
  7  \w    101.00 126.00   0.50    0.70    --  107.66  15.00-180.00   50
  8  \w    -19.00  29.00   0.50    0.18    --  -45.53  38.00 120.00   96
  9  \w     -9.00  29.00   0.50    0.18    --  -45.53  38.00 150.00   76
 10  \w    -18.00  30.00   0.50    0.18    --  -45.53  38.00  60.00   96
 11  \w    -50.00 -20.00   0.50    0.70    --  -93.75  61.00 150.00   60
 12  \w    -72.00 -26.00   0.50    0.70    --  -93.75  77.00  60.00   92
 13  \w    -51.00 -26.00   0.50    0.70    --  -93.75  61.00  30.00   50
 14  \w    -51.00 -23.00   0.50    0.70    --  -93.75  61.00-180.00   56
 15  \w   -154.00-103.00   0.50    0.70    --  -93.75 -77.00 -90.00  102
 16  \w   -144.00-102.00   0.50    0.70    --  -93.75 -88.00 139.00   84
 17  \w    -67.00 -27.00   0.50    0.70    --  -93.75  88.00-104.00   80
 18  \w    -51.00   8.00   0.50    0.18    --  -45.53  88.00-104.00  118
 19  \w    -76.00 -31.00   0.50    0.18    --  -45.53 125.00   0.00   90
 20  \w     40.00  71.00   0.50    0.70    --  107.66 -77.00-150.00   62
 21  \w     65.00  92.00   0.50    0.70    --  107.66 -95.00-180.00   54
 22  \w     35.00  91.00   0.50    0.70    --  107.66 -95.00-150.00  112
 23  \w     40.00  65.00   0.50    0.18    --   45.53 -88.00 139.00   50
 24  \w     36.00  87.00   0.50    0.70    --  107.66-125.00 120.00  102
 25  \w     46.00  84.00   0.50    0.70    --  107.66 -88.00 139.00   76
 26  \w    134.00 160.00   0.50    0.70    --  107.66  88.00-104.00   52
;
_diffrn_measurement_device 'four-circle diffractometer'
_diffrn_measurement_device_type 'XtaLAB Synergy, Dualflex, HyPix'
_diffrn_measurement_method '\w scans'
_diffrn_orient_matrix_type 'CrysAlisPro convention (1999,Acta A55,543-557)'
_diffrn_orient_matrix_UB_11 -0.0680598000
_diffrn_orient_matrix_UB_12 -0.0465219000
_diffrn_orient_matrix_UB_13 0.0558724000
_diffrn_orient_matrix_UB_21 -0.0867221000
_diffrn_orient_matrix_UB_22 -0.0149471000
_diffrn_orient_matrix_UB_23 -0.1313468000
_diffrn_orient_matrix_UB_31 0.1983564000
_diffrn_orient_matrix_UB_32 -0.0224562000
_diffrn_orient_matrix_UB_33 -0.0282085000
_diffrn_radiation_monochromator mirror
_diffrn_radiation_probe x-ray
_diffrn_radiation_type 'Cu K\a'
_diffrn_radiation_wavelength 1.54184
_diffrn_reflns_av_R_equivalents 0.0366
_diffrn_reflns_av_unetI/netI 0.0319
_diffrn_reflns_Laue_measured_fraction_full 0.997
_diffrn_reflns_Laue_measured_fraction_max 0.949
_diffrn_reflns_limit_h_max 8
_diffrn_reflns_limit_h_min -6
_diffrn_reflns_limit_k_max 35
_diffrn_reflns_limit_k_min -34
_diffrn_reflns_limit_l_max 13
_diffrn_reflns_limit_l_min -13
_diffrn_reflns_number 12241
_diffrn_reflns_point_group_measured_fraction_full 0.821
_diffrn_reflns_point_group_measured_fraction_max 0.761
_diffrn_reflns_theta_full 67.684
_diffrn_reflns_theta_max 76.114
_diffrn_reflns_theta_min 3.084
_diffrn_source 'micro-focus sealed X-ray tube'
_diffrn_source_type 'PhotonJet (Cu) X-ray Source'
_exptl_absorpt_coefficient_mu 3.357
_exptl_absorpt_correction_T_max 1.00000
_exptl_absorpt_correction_T_min 0.29204
_exptl_absorpt_correction_type multi-scan
_exptl_absorpt_process_details
;
CrysAlisPro 1.171.41.100a (Rigaku Oxford Diffraction, 2021)
Empirical absorption correction using spherical harmonics,
implemented in SCALE3 ABSPACK scaling algorithm.
;
_exptl_crystal_colour 'clear colourless'
_exptl_crystal_colour_lustre clear
_exptl_crystal_colour_primary colourless
_exptl_crystal_density_diffrn 1.396
_exptl_crystal_description prism
_exptl_crystal_F_000 912
_exptl_crystal_recrystallization_method 'Crystallization from the mixture of acetonitrile : methanol (1:1 v/v)'
_exptl_crystal_size_max 0.57
_exptl_crystal_size_mid 0.57
_exptl_crystal_size_min 0.28
_refine_diff_density_max 0.498
_refine_diff_density_min -0.399
_refine_diff_density_rms 0.063
_refine_ls_abs_structure_details
;
 Flack x determined using 2257 quotients [(I+)-(I-)]/[(I+)+(I-)]
 (Parsons, Flack and Wagner, Acta Cryst. B69 (2013) 249-259).
;
_refine_ls_abs_structure_Flack -0.001(19)
_refine_ls_extinction_coef 0.0018(4)
_refine_ls_extinction_expression Fc^*^=kFc[1+0.001xFc^2^\l^3^/sin(2\q)]^-1/4^
_refine_ls_extinction_method 'SHELXL-2018/3 (Sheldrick 2018)'
_refine_ls_goodness_of_fit_ref 1.028
_refine_ls_hydrogen_treatment mixed
_refine_ls_matrix_type full
_refine_ls_number_parameters 498
_refine_ls_number_reflns 6583
_refine_ls_number_restraints 1
_refine_ls_restrained_S_all 1.027
_refine_ls_R_factor_all 0.0491
_refine_ls_R_factor_gt 0.0486
_refine_ls_shift/su_max 0.000
_refine_ls_shift/su_mean 0.000
_refine_ls_structure_factor_coef Fsqd
_refine_ls_weighting_details 'w=1/[\s^2^(Fo^2^)+(0.0989P)^2^+0.5314P] where P=(Fo^2^+2Fc^2^)/3'
_refine_ls_weighting_scheme calc
_refine_ls_wR_factor_gt 0.1313
_refine_ls_wR_factor_ref 0.1319
_reflns_Friedel_coverage 0.570
_reflns_Friedel_fraction_full 0.637
_reflns_Friedel_fraction_max 0.564
_reflns_number_gt 6454
_reflns_number_total 6583
_reflns_threshold_expression 'I > 2\s(I)'
_cod_data_source_file d4ob01437e2.cif
_cod_data_source_block kjmu_02
_cod_depositor_comments 'Adding full bibliography for 7160179--7160180.cif.'
_cod_original_sg_symbol_H-M 'P 21'
_cod_database_code 7160179
_shelx_shelxl_version_number 2018/3
_chemical_oxdiff_formula 'C H N O P S'
_shelx_space_group_comment
;
The symmetry employed for this shelxl refinement is uniquely defined
by the following loop, which should always be used as a source of
symmetry information in preference to the above space-group names.
They are only intended as comments.
;
_shelx_estimated_absorpt_t_max 0.453
_shelx_estimated_absorpt_t_min 0.251
_olex2_refinement_description
;
1. Fixed Uiso
 At 1.2 times of:
  All C(H) groups, All C(H,H) groups, All N(H) groups
 At 1.5 times of:
  All O(H) groups
2.a Ternary CH refined with riding coordinates:
 C6A(H6A), C6B(H6B), C2A(H2A), C2B(H2B)
2.b Secondary CH2 refined with riding coordinates:
 C3B(H3BA,H3BB), C3A(H3AA,H3AB), C13A(H13A,H13B), C5A(H5AA,H5AB), C16A(H16A,
 H16B), C5B(H5BA,H5BB), C14A(H14A,H14B), C16B(H16C,H16D), C14B(H14C,H14D),
 C17A(H17A,H17B), C17B(H17C,H17D), C19B(H19C,H19D), C20A(H20A,H20B), C18B(H18C,
 H18D), C20B(H20C,H20D), C18A(H18A,H18B), C19A(H19A,H19B)
2.c Aromatic/amide H refined with riding coordinates:
 N9B(H9B), N9A(H9A), C12A(H12A), C11A(H11A), C11B(H11B), C12B(H12B)
2.d Idealised tetrahedral OH refined as rotating group:
 O5A(H5A), O5B(H5B)
;
_olex2_exptl_crystal_mounting_method 'The crystal was glued to a support using the CA glue'
_olex2_submission_special_instructions 'No special instructions were received'
_oxdiff_exptl_absorpt_empirical_details
;
Empirical correction (ABSPACK) includes:
- Absorption correction using spherical harmonics
- Frame scaling
;
_oxdiff_exptl_absorpt_empirical_full_max 2.170
_oxdiff_exptl_absorpt_empirical_full_min 0.503

loop_
_space_group_symop_operation_xyz
'x, y, z'
'-x, y+1/2, -z'

loop_
_atom_site_label
_atom_site_type_symbol
_atom_site_fract_x
_atom_site_fract_y
_atom_site_fract_z
_atom_site_U_iso_or_equiv
_atom_site_adp_type
_atom_site_occupancy
_atom_site_site_symmetry_order
_atom_site_calc_flag
_atom_site_refinement_flags_posn
_atom_site_refinement_flags_adp
_atom_site_refinement_flags_occupancy
_atom_site_disorder_assembly
_atom_site_disorder_group
P1A P 0.67947(16) 0.32372(4) 1.02132(10) 0.0410(3) Uani 1 1 d . . . . .
P1B P 0.12002(17) 0.67592(4) 0.46553(10) 0.0416(3) Uani 1 1 d . . . . .
S1B S -0.01299(17) 0.64306(4) 0.30592(10) 0.0481(3) Uani 1 1 d . . . . .
S1A S 0.56128(18) 0.35577(4) 1.17710(10) 0.0492(3) Uani 1 1 d . . . . .
S2B S -0.0524(2) 0.68816(6) 0.59912(13) 0.0649(4) Uani 1 1 d . . . . .
S2A S 0.4927(2) 0.30907(6) 0.88378(13) 0.0688(4) Uani 1 1 d . . . . .
O1A O 1.0437(4) 0.43963(11) 0.9392(3) 0.0391(6) Uani 1 1 d . . . . .
O2A O 0.6072(4) 0.44882(14) 0.6794(3) 0.0495(8) Uani 1 1 d . . . . .
O1B O 0.5032(4) 0.56161(11) 0.5514(3) 0.0403(6) Uani 1 1 d . . . . .
O5A O 1.1399(5) 0.49656(12) 1.1500(3) 0.0501(8) Uani 1 1 d . . . . .
H5A H 1.098839 0.505053 1.217354 0.075 Uiso 1 1 calc R U . . .
O5B O 0.5504(5) 0.50513(12) 0.3421(3) 0.0474(7) Uani 1 1 d . . . . .
H5B H 0.586421 0.493094 0.277277 0.071 Uiso 1 1 calc R U . . .
O2B O 0.1247(4) 0.55358(14) 0.8173(3) 0.0533(8) Uani 1 1 d . . . . .
O4A O 0.7755(6) 0.28005(11) 1.0983(3) 0.0568(9) Uani 1 1 d . . . . .
O4B O 0.1972(6) 0.72035(12) 0.3929(4) 0.0591(9) Uani 1 1 d . . . . .
N7A N 0.9363(5) 0.44152(13) 0.7292(3) 0.0373(7) Uani 1 1 d . . . . .
O3A O 1.0256(6) 0.50322(17) 0.3981(3) 0.0638(10) Uani 1 1 d . . . . .
N9B N 0.3697(5) 0.52709(15) 0.9535(3) 0.0434(8) Uani 1 1 d . . . . .
H9B H 0.284804 0.519837 1.007079 0.052 Uiso 1 1 calc R U . . .
O3B O 0.6050(5) 0.49522(16) 1.0861(3) 0.0592(9) Uani 1 1 d . . . . .
N4A N 0.8735(6) 0.35193(15) 0.9782(3) 0.0456(8) Uani 1 1 d . . . . .
N7B N 0.4413(5) 0.56004(14) 0.7615(3) 0.0387(7) Uani 1 1 d . . . . .
C8A C 0.7744(6) 0.45454(15) 0.6511(4) 0.0368(8) Uani 1 1 d . . . . .
N4B N 0.3237(6) 0.64943(15) 0.5130(4) 0.0480(9) Uani 1 1 d . . . . .
N9A N 0.8218(5) 0.47483(14) 0.5389(3) 0.0403(7) Uani 1 1 d . . . . .
H9A H 0.724565 0.483675 0.488988 0.048 Uiso 1 1 calc R U . . .
C6A C 1.0106(6) 0.42391(16) 1.0662(4) 0.0400(8) Uani 1 1 d . . . . .
H6A H 0.880062 0.434219 1.089079 0.048 Uiso 1 1 calc R U . . .
C8B C 0.2961(6) 0.54710(16) 0.8424(4) 0.0392(8) Uani 1 1 d . . . . .
C12A C 1.1264(6) 0.44615(18) 0.6912(4) 0.0422(9) Uani 1 1 d . . . . .
H12A H 1.230547 0.435701 0.744707 0.051 Uiso 1 1 calc R U . . .
C10B C 0.5637(6) 0.51733(17) 0.9887(4) 0.0415(9) Uani 1 1 d . . . . .
C10A C 1.0092(7) 0.48257(17) 0.4977(4) 0.0421(9) Uani 1 1 d . . . . .
C11A C 1.1657(6) 0.46512(19) 0.5802(4) 0.0459(10) Uani 1 1 d . . . . .
H11A H 1.295062 0.466934 0.556817 0.055 Uiso 1 1 calc R U . . .
C3B C 0.3708(7) 0.63186(18) 0.6408(4) 0.0468(10) Uani 1 1 d . . . . .
H3BA H 0.273360 0.642834 0.697022 0.056 Uiso 1 1 calc R U . . .
H3BB H 0.498757 0.643409 0.671787 0.056 Uiso 1 1 calc R U . . .
C3A C 0.8974(7) 0.36939(17) 0.8506(4) 0.0442(9) Uani 1 1 d . . . . .
H3AA H 0.790633 0.358120 0.793848 0.053 Uiso 1 1 calc R U . . .
H3AB H 1.020625 0.358160 0.820269 0.053 Uiso 1 1 calc R U . . .
C6B C 0.4461(6) 0.57720(17) 0.4257(4) 0.0406(9) Uani 1 1 d . . . . .
H6B H 0.310257 0.567421 0.403844 0.049 Uiso 1 1 calc R U . . .
C13A C 1.1663(7) 0.44749(18) 1.1516(4) 0.0471(10) Uani 1 1 d . . . . .
H13A H 1.158657 0.436008 1.237188 0.056 Uiso 1 1 calc R U . . .
H13B H 1.295816 0.439943 1.123734 0.056 Uiso 1 1 calc R U . . .
C11B C 0.7026(6) 0.53454(19) 0.9040(4) 0.0453(10) Uani 1 1 d . . . . .
H11B H 0.837076 0.532057 0.924501 0.054 Uiso 1 1 calc R U . . .
C2A C 0.8969(5) 0.42193(15) 0.8526(3) 0.0363(8) Uani 1 1 d . . . . .
H2A H 0.767810 0.432841 0.876687 0.044 Uiso 1 1 calc R U . . .
C5A C 1.0199(7) 0.37158(17) 1.0710(4) 0.0461(10) Uani 1 1 d . . . . .
H5AA H 1.150736 0.361150 1.052290 0.055 Uiso 1 1 calc R U . . .
H5AB H 0.993491 0.360828 1.154991 0.055 Uiso 1 1 calc R U . . .
C12B C 0.6374(6) 0.55425(18) 0.7951(4) 0.0446(10) Uani 1 1 d . . . . .
H12B H 0.729251 0.564479 0.739715 0.054 Uiso 1 1 calc R U . . .
C2B C 0.3724(6) 0.57889(16) 0.6389(4) 0.0380(8) Uani 1 1 d . . . . .
H2B H 0.239189 0.567361 0.616552 0.046 Uiso 1 1 calc R U . . .
C15A C 0.6018(8) 0.30381(18) 1.2811(5) 0.0517(11) Uani 1 1 d . . . . .
C16A C 0.7659(9) 0.3139(2) 1.3796(5) 0.0608(13) Uani 1 1 d . . . . .
H16A H 0.881716 0.323983 1.337961 0.073 Uiso 1 1 calc R U . . .
H16B H 0.799303 0.285487 1.425683 0.073 Uiso 1 1 calc R U . . .
C5B C 0.4579(7) 0.63039(17) 0.4216(4) 0.0471(10) Uani 1 1 d . . . . .
H5BA H 0.591765 0.640537 0.443321 0.057 Uiso 1 1 calc R U . . .
H5BB H 0.419730 0.641511 0.337309 0.057 Uiso 1 1 calc R U . . .
C13B C 0.5818(8) 0.55374(19) 0.3376(4) 0.0500(11) Uani 1 1 d . . . . .
C15B C 0.0146(9) 0.69407(18) 0.2005(5) 0.0555(12) Uani 1 1 d . . . . .
C14A C 0.6504(12) 0.26407(19) 1.1942(6) 0.0700(16) Uani 1 1 d . . . . .
H14A H 0.716417 0.239397 1.242946 0.084 Uiso 1 1 calc R U . . .
H14B H 0.529649 0.251407 1.154596 0.084 Uiso 1 1 calc R U . . .
C16B C 0.1788(10) 0.6861(2) 0.1132(5) 0.0643(14) Uani 1 1 d . . . . .
H16C H 0.297685 0.677630 0.163011 0.077 Uiso 1 1 calc R U . . .
H16D H 0.204479 0.714963 0.069352 0.077 Uiso 1 1 calc R U . . .
C14B C 0.0638(12) 0.73505(19) 0.2910(6) 0.0712(17) Uani 1 1 d . . . . .
H14C H 0.122818 0.760202 0.245163 0.085 Uiso 1 1 calc R U . . .
H14D H -0.056357 0.746710 0.324546 0.085 Uiso 1 1 calc R U . . .
C17A C 0.7095(12) 0.3515(3) 1.4725(6) 0.0778(18) Uani 1 1 d . . . . .
H17A H 0.816508 0.355715 1.536130 0.093 Uiso 1 1 calc R U . . .
H17B H 0.689091 0.380786 1.427989 0.093 Uiso 1 1 calc R U . . .
C17B C 0.1313(12) 0.6482(3) 0.0169(6) 0.0816(19) Uani 1 1 d . . . . .
H17C H 0.236797 0.646046 -0.040435 0.098 Uiso 1 1 calc R U . . .
H17D H 0.121604 0.618450 0.059607 0.098 Uiso 1 1 calc R U . . .
C19B C -0.2275(14) 0.6647(4) 0.0284(8) 0.099(3) Uani 1 1 d . . . . .
H19C H -0.251104 0.635611 0.071737 0.119 Uiso 1 1 calc R U . . .
H19D H -0.346470 0.672852 -0.021760 0.119 Uiso 1 1 calc R U . . .
C20A C 0.4098(12) 0.2924(3) 1.3453(7) 0.084(2) Uani 1 1 d . . . . .
H20A H 0.302839 0.289501 1.280985 0.101 Uiso 1 1 calc R U . . .
H20B H 0.424581 0.262578 1.388091 0.101 Uiso 1 1 calc R U . . .
C18B C -0.0598(16) 0.6584(3) -0.0572(7) 0.099(3) Uani 1 1 d . . . . .
H18C H -0.090439 0.632830 -0.115147 0.119 Uiso 1 1 calc R U . . .
H18D H -0.045323 0.686477 -0.106754 0.119 Uiso 1 1 calc R U . . .
C20B C -0.1795(13) 0.7033(3) 0.1261(8) 0.093(2) Uani 1 1 d . . . . .
H20C H -0.172468 0.733043 0.083150 0.111 Uiso 1 1 calc R U . . .
H20D H -0.284504 0.705088 0.183897 0.111 Uiso 1 1 calc R U . . .
C18A C 0.5258(14) 0.3386(4) 1.5356(7) 0.096(2) Uani 1 1 d . . . . .
H18A H 0.490654 0.363826 1.591039 0.115 Uiso 1 1 calc R U . . .
H18B H 0.550270 0.310970 1.586824 0.115 Uiso 1 1 calc R U . . .
C19A C 0.3566(13) 0.3294(4) 1.4402(7) 0.101(3) Uani 1 1 d . . . . .
H19A H 0.321706 0.358138 1.395815 0.122 Uiso 1 1 calc R U . . .
H19B H 0.242873 0.319175 1.483704 0.122 Uiso 1 1 calc R U . . .
H13C H 0.554(8) 0.566(2) 0.250(5) 0.047(14) Uiso 1 1 d . . . . .
H13D H 0.720(10) 0.555(2) 0.371(6) 0.062(17) Uiso 1 1 d . . . . .

loop_
_atom_site_aniso_label
_atom_site_aniso_U_11
_atom_site_aniso_U_22
_atom_site_aniso_U_33
_atom_site_aniso_U_23
_atom_site_aniso_U_13
_atom_site_aniso_U_12
P1A 0.0512(6) 0.0347(5) 0.0370(5) 0.0019(4) 0.0014(4) -0.0055(4)
P1B 0.0513(6) 0.0343(5) 0.0398(5) -0.0006(4) 0.0076(4) 0.0024(4)
S1B 0.0576(6) 0.0431(5) 0.0439(5) 0.0013(4) 0.0060(4) -0.0084(5)
S1A 0.0575(6) 0.0473(6) 0.0428(5) 0.0038(4) 0.0042(4) 0.0111(5)
S2B 0.0635(7) 0.0814(10) 0.0511(7) -0.0109(6) 0.0139(5) 0.0168(7)
S2A 0.0711(8) 0.0855(10) 0.0487(6) -0.0039(6) -0.0055(5) -0.0331(7)
O1A 0.0395(14) 0.0483(16) 0.0289(12) 0.0036(12) -0.0029(10) -0.0036(12)
O2A 0.0285(13) 0.072(2) 0.0478(16) 0.0175(15) -0.0002(11) -0.0044(14)
O1B 0.0430(14) 0.0484(16) 0.0303(13) 0.0027(12) 0.0094(11) 0.0023(12)
O5A 0.071(2) 0.0484(17) 0.0320(14) 0.0002(13) 0.0122(14) -0.0087(15)
O5B 0.0633(19) 0.0491(17) 0.0295(13) 0.0003(12) 0.0008(13) 0.0020(14)
O2B 0.0334(14) 0.073(2) 0.0547(18) 0.0191(16) 0.0133(12) 0.0083(14)
O4A 0.091(3) 0.0302(15) 0.0504(19) 0.0046(13) 0.0124(17) 0.0103(16)
O4B 0.089(3) 0.0306(15) 0.057(2) 0.0004(14) 0.0026(18) -0.0075(16)
N7A 0.0322(16) 0.051(2) 0.0291(15) 0.0044(14) 0.0013(12) -0.0005(14)
O3A 0.060(2) 0.093(3) 0.0403(17) 0.0204(18) 0.0143(15) -0.003(2)
N9B 0.0395(17) 0.056(2) 0.0366(17) 0.0115(16) 0.0161(13) 0.0045(16)
O3B 0.060(2) 0.081(3) 0.0378(16) 0.0116(17) 0.0093(14) 0.0200(18)
N4A 0.0492(19) 0.050(2) 0.0373(17) 0.0090(16) -0.0040(14) -0.0082(16)
N7B 0.0361(16) 0.0497(19) 0.0313(16) 0.0021(14) 0.0096(13) -0.0032(14)
C8A 0.0322(18) 0.045(2) 0.0326(18) 0.0055(16) -0.0020(14) -0.0034(15)
N4B 0.051(2) 0.052(2) 0.0423(19) 0.0082(17) 0.0100(15) 0.0056(17)
N9A 0.0338(16) 0.054(2) 0.0330(16) 0.0085(15) -0.0023(12) -0.0019(14)
C6A 0.041(2) 0.048(2) 0.0315(18) 0.0055(17) 0.0001(14) 0.0003(17)
C8B 0.0348(19) 0.046(2) 0.0387(19) 0.0049(17) 0.0133(15) 0.0020(16)
C12A 0.0326(18) 0.059(3) 0.0349(19) -0.0016(18) -0.0007(15) 0.0015(18)
C10B 0.044(2) 0.050(2) 0.0314(18) -0.0041(17) 0.0065(15) 0.0069(18)
C10A 0.043(2) 0.052(2) 0.0311(18) 0.0001(17) 0.0073(15) -0.0023(18)
C11A 0.0310(18) 0.067(3) 0.040(2) -0.002(2) 0.0079(15) -0.0031(19)
C3B 0.051(2) 0.051(3) 0.039(2) 0.0003(18) 0.0045(17) 0.0030(19)
C3A 0.047(2) 0.050(2) 0.035(2) 0.0023(18) 0.0034(17) -0.0060(18)
C6B 0.041(2) 0.050(2) 0.0316(18) 0.0045(17) 0.0066(15) -0.0004(17)
C13A 0.053(2) 0.051(2) 0.036(2) 0.0049(18) -0.0073(18) -0.006(2)
C11B 0.0356(19) 0.064(3) 0.036(2) -0.0040(19) 0.0012(15) 0.0026(18)
C2A 0.0301(17) 0.050(2) 0.0287(17) 0.0057(16) -0.0013(13) -0.0016(16)
C5A 0.042(2) 0.050(2) 0.045(2) 0.0105(19) -0.0061(17) -0.0037(18)
C12B 0.0355(19) 0.066(3) 0.0328(18) -0.0043(19) 0.0078(15) -0.0106(19)
C2B 0.0348(18) 0.049(2) 0.0312(18) 0.0006(16) 0.0067(14) -0.0018(16)
C15A 0.070(3) 0.043(2) 0.043(2) 0.0078(19) 0.004(2) -0.005(2)
C16A 0.080(3) 0.055(3) 0.047(2) 0.010(2) -0.009(2) 0.000(3)
C5B 0.053(2) 0.047(2) 0.042(2) 0.0098(18) 0.0143(18) 0.0053(19)
C13B 0.060(3) 0.056(3) 0.036(2) 0.008(2) 0.0141(19) 0.007(2)
C15B 0.084(3) 0.038(2) 0.045(2) 0.0041(19) 0.001(2) 0.008(2)
C14A 0.120(5) 0.036(2) 0.055(3) 0.009(2) 0.009(3) -0.014(3)
C16B 0.087(4) 0.054(3) 0.053(3) 0.012(2) 0.014(3) -0.009(3)
C14B 0.120(5) 0.034(2) 0.058(3) 0.004(2) -0.004(3) 0.010(3)
C17A 0.104(5) 0.074(4) 0.053(3) -0.006(3) -0.012(3) 0.000(4)
C17B 0.111(5) 0.077(4) 0.059(3) -0.007(3) 0.027(3) -0.010(4)
C19B 0.105(6) 0.109(7) 0.079(5) 0.007(4) -0.034(4) -0.002(5)
C20A 0.091(5) 0.098(5) 0.064(4) 0.009(4) 0.014(3) -0.040(4)
C18B 0.150(8) 0.091(6) 0.055(4) 0.000(3) -0.007(4) -0.027(5)
C20B 0.107(6) 0.089(5) 0.080(5) 0.014(4) -0.014(4) 0.035(4)
C18A 0.132(7) 0.104(6) 0.052(3) -0.007(3) 0.010(4) 0.014(5)
C19A 0.099(5) 0.135(8) 0.074(4) -0.004(5) 0.034(4) -0.008(5)

loop_
_atom_type_symbol
_atom_type_description
_atom_type_scat_dispersion_real
_atom_type_scat_dispersion_imag
_atom_type_scat_source
C C 0.0181 0.0091 'International Tables Vol C Tables 4.2.6.8 and 6.1.1.4'
H H 0.0000 0.0000 'International Tables Vol C Tables 4.2.6.8 and 6.1.1.4'
N N 0.0311 0.0180 'International Tables Vol C Tables 4.2.6.8 and 6.1.1.4'
O O 0.0492 0.0322 'International Tables Vol C Tables 4.2.6.8 and 6.1.1.4'
P P 0.2955 0.4335 'International Tables Vol C Tables 4.2.6.8 and 6.1.1.4'
S S 0.3331 0.5567 'International Tables Vol C Tables 4.2.6.8 and 6.1.1.4'

loop_
_geom_angle_atom_site_label_1
_geom_angle_atom_site_label_2
_geom_angle_atom_site_label_3
_geom_angle
_geom_angle_site_symmetry_1
_geom_angle_site_symmetry_3
_geom_angle_publ_flag
S2A P1A S1A 115.31(8) . . ?
O4A P1A S1A 95.96(14) . . ?
O4A P1A S2A 116.38(16) . . ?
O4A P1A N4A 102.5(2) . . ?
N4A P1A S1A 111.01(16) . . ?
N4A P1A S2A 113.76(14) . . ?
S2B P1B S1B 115.11(8) . . ?
O4B P1B S1B 96.16(15) . . ?
O4B P1B S2B 116.32(17) . . ?
O4B P1B N4B 102.9(2) . . ?
N4B P1B S1B 110.95(16) . . ?
N4B P1B S2B 113.62(15) . . ?
C15B S1B P1B 94.48(17) . . ?
C15A S1A P1A 93.81(17) . . ?
C2A O1A C6A 110.5(3) . . ?
C2B O1B C6B 110.8(3) . . ?
C13A O5A H5A 109.5 . . ?
C13B O5B H5B 109.5 . . ?
C14A O4A P1A 111.5(4) . . ?
C14B O4B P1B 112.8(4) . . ?
C8A N7A C2A 117.1(3) . . ?
C12A N7A C8A 121.4(3) . . ?
C12A N7A C2A 121.5(3) . . ?
C8B N9B H9B 116.2 . . ?
C8B N9B C10B 127.6(3) . . ?
C10B N9B H9B 116.2 . . ?
C3A N4A P1A 124.4(3) . . ?
C3A N4A C5A 112.4(4) . . ?
C5A N4A P1A 121.8(3) . . ?
C8B N7B C2B 116.4(3) . . ?
C12B N7B C8B 121.4(4) . . ?
C12B N7B C2B 122.1(3) . . ?
O2A C8A N7A 122.7(4) . . ?
O2A C8A N9A 123.1(4) . . ?
N9A C8A N7A 114.2(3) . . ?
C3B N4B P1B 125.5(3) . . ?
C3B N4B C5B 111.8(4) . . ?
C5B N4B P1B 121.1(3) . . ?
C8A N9A H9A 116.4 . . ?
C8A N9A C10A 127.2(3) . . ?
C10A N9A H9A 116.4 . . ?
O1A C6A H6A 109.2 . . ?
O1A C6A C13A 106.0(3) . . ?
O1A C6A C5A 109.4(4) . . ?
C13A C6A H6A 109.2 . . ?
C5A C6A H6A 109.2 . . ?
C5A C6A C13A 113.6(4) . . ?
O2B C8B N9B 123.8(4) . . ?
O2B C8B N7B 122.5(4) . . ?
N9B C8B N7B 113.7(3) . . ?
N7A C12A H12A 118.8 . . ?
C11A C12A N7A 122.3(4) . . ?
C11A C12A H12A 118.8 . . ?
N9B C10B C11B 114.7(4) . . ?
O3B C10B N9B 119.9(4) . . ?
O3B C10B C11B 125.4(4) . . ?
O3A C10A N9A 118.8(4) . . ?
O3A C10A C11A 126.6(4) . . ?
N9A C10A C11A 114.6(4) . . ?
C12A C11A C10A 120.0(4) . . ?
C12A C11A H11A 120.0 . . ?
C10A C11A H11A 120.0 . . ?
N4B C3B H3BA 109.8 . . ?
N4B C3B H3BB 109.8 . . ?
N4B C3B C2B 109.5(4) . . ?
H3BA C3B H3BB 108.2 . . ?
C2B C3B H3BA 109.8 . . ?
C2B C3B H3BB 109.8 . . ?
N4A C3A H3AA 109.8 . . ?
N4A C3A H3AB 109.8 . . ?
N4A C3A C2A 109.2(4) . . ?
H3AA C3A H3AB 108.3 . . ?
C2A C3A H3AA 109.8 . . ?
C2A C3A H3AB 109.8 . . ?
O1B C6B H6B 109.2 . . ?
O1B C6B C5B 109.0(4) . . ?
O1B C6B C13B 107.1(4) . . ?
C5B C6B H6B 109.2 . . ?
C13B C6B H6B 109.2 . . ?
C13B C6B C5B 113.1(4) . . ?
O5A C13A C6A 110.7(4) . . ?
O5A C13A H13A 109.5 . . ?
O5A C13A H13B 109.5 . . ?
C6A C13A H13A 109.5 . . ?
C6A C13A H13B 109.5 . . ?
H13A C13A H13B 108.1 . . ?
C10B C11B H11B 120.3 . . ?
C12B C11B C10B 119.4(4) . . ?
C12B C11B H11B 120.3 . . ?
O1A C2A N7A 106.5(3) . . ?
O1A C2A C3A 111.5(3) . . ?
O1A C2A H2A 109.0 . . ?
N7A C2A C3A 111.7(3) . . ?
N7A C2A H2A 109.0 . . ?
C3A C2A H2A 109.0 . . ?
N4A C5A C6A 109.6(4) . . ?
N4A C5A H5AA 109.8 . . ?
N4A C5A H5AB 109.8 . . ?
C6A C5A H5AA 109.8 . . ?
C6A C5A H5AB 109.8 . . ?
H5AA C5A H5AB 108.2 . . ?
N7B C12B H12B 118.6 . . ?
C11B C12B N7B 122.8(4) . . ?
C11B C12B H12B 118.6 . . ?
O1B C2B N7B 105.9(3) . . ?
O1B C2B C3B 111.4(3) . . ?
O1B C2B H2B 109.4 . . ?
N7B C2B C3B 111.1(4) . . ?
N7B C2B H2B 109.4 . . ?
C3B C2B H2B 109.4 . . ?
C16A C15A S1A 109.4(4) . . ?
C16A C15A C14A 112.7(5) . . ?
C16A C15A C20A 110.2(5) . . ?
C14A C15A S1A 105.7(3) . . ?
C14A C15A C20A 109.3(5) . . ?
C20A C15A S1A 109.4(5) . . ?
C15A C16A H16A 109.2 . . ?
C15A C16A H16B 109.2 . . ?
C15A C16A C17A 112.3(5) . . ?
H16A C16A H16B 107.9 . . ?
C17A C16A H16A 109.2 . . ?
C17A C16A H16B 109.2 . . ?
N4B C5B C6B 108.4(4) . . ?
N4B C5B H5BA 110.0 . . ?
N4B C5B H5BB 110.0 . . ?
C6B C5B H5BA 110.0 . . ?
C6B C5B H5BB 110.0 . . ?
H5BA C5B H5BB 108.4 . . ?
O5B C13B C6B 108.6(4) . . ?
O5B C13B H13C 112(3) . . ?
O5B C13B H13D 99(4) . . ?
C6B C13B H13C 109(3) . . ?
C6B C13B H13D 112(4) . . ?
H13C C13B H13D 117(5) . . ?
C16B C15B S1B 110.8(4) . . ?
C16B C15B C14B 110.9(5) . . ?
C16B C15B C20B 111.0(5) . . ?
C14B C15B S1B 104.5(4) . . ?
C20B C15B S1B 109.4(5) . . ?
C20B C15B C14B 109.9(5) . . ?
O4A C14A C15A 110.5(4) . . ?
O4A C14A H14A 109.5 . . ?
O4A C14A H14B 109.5 . . ?
C15A C14A H14A 109.5 . . ?
C15A C14A H14B 109.5 . . ?
H14A C14A H14B 108.1 . . ?
C15B C16B H16C 109.0 . . ?
C15B C16B H16D 109.0 . . ?
C15B C16B C17B 112.8(5) . . ?
H16C C16B H16D 107.8 . . ?
C17B C16B H16C 109.0 . . ?
C17B C16B H16D 109.0 . . ?
O4B C14B C15B 110.5(4) . . ?
O4B C14B H14C 109.6 . . ?
O4B C14B H14D 109.6 . . ?
C15B C14B H14C 109.6 . . ?
C15B C14B H14D 109.6 . . ?
H14C C14B H14D 108.1 . . ?
C16A C17A H17A 109.3 . . ?
C16A C17A H17B 109.3 . . ?
H17A C17A H17B 108.0 . . ?
C18A C17A C16A 111.4(7) . . ?
C18A C17A H17A 109.3 . . ?
C18A C17A H17B 109.3 . . ?
C16B C17B H17C 109.5 . . ?
C16B C17B H17D 109.5 . . ?
H17C C17B H17D 108.1 . . ?
C18B C17B C16B 110.9(7) . . ?
C18B C17B H17C 109.5 . . ?
C18B C17B H17D 109.5 . . ?
H19C C19B H19D 108.1 . . ?
C18B C19B H19C 109.5 . . ?
C18B C19B H19D 109.5 . . ?
C18B C19B C20B 110.8(8) . . ?
C20B C19B H19C 109.5 . . ?
C20B C19B H19D 109.5 . . ?
C15A C20A H20A 109.1 . . ?
C15A C20A H20B 109.1 . . ?
H20A C20A H20B 107.8 . . ?
C19A C20A C15A 112.6(6) . . ?
C19A C20A H20A 109.1 . . ?
C19A C20A H20B 109.1 . . ?
C17B C18B C19B 111.6(6) . . ?
C17B C18B H18C 109.3 . . ?
C17B C18B H18D 109.3 . . ?
C19B C18B H18C 109.3 . . ?
C19B C18B H18D 109.3 . . ?
H18C C18B H18D 108.0 . . ?
C15B C20B C19B 111.6(6) . . ?
C15B C20B H20C 109.3 . . ?
C15B C20B H20D 109.3 . . ?
C19B C20B H20C 109.3 . . ?
C19B C20B H20D 109.3 . . ?
H20C C20B H20D 108.0 . . ?
C17A C18A H18A 109.3 . . ?
C17A C18A H18B 109.3 . . ?
C17A C18A C19A 111.5(6) . . ?
H18A C18A H18B 108.0 . . ?
C19A C18A H18A 109.3 . . ?
C19A C18A H18B 109.3 . . ?
C20A C19A H19A 109.4 . . ?
C20A C19A H19B 109.4 . . ?
C18A C19A C20A 111.3(8) . . ?
C18A C19A H19A 109.4 . . ?
C18A C19A H19B 109.4 . . ?
H19A C19A H19B 108.0 . . ?

loop_
_geom_bond_atom_site_label_1
_geom_bond_atom_site_label_2
_geom_bond_distance
_geom_bond_site_symmetry_2
_geom_bond_publ_flag
P1A S1A 2.0927(16) . ?
P1A S2A 1.9219(16) . ?
P1A O4A 1.611(3) . ?
P1A N4A 1.636(4) . ?
P1B S1B 2.0943(16) . ?
P1B S2B 1.9247(16) . ?
P1B O4B 1.593(4) . ?
P1B N4B 1.632(4) . ?
S1B C15B 1.856(5) . ?
S1A C15A 1.864(5) . ?
O1A C6A 1.450(5) . ?
O1A C2A 1.410(5) . ?
O2A C8A 1.205(5) . ?
O1B C6B 1.437(5) . ?
O1B C2B 1.413(5) . ?
O5A H5A 0.8200 . ?
O5A C13A 1.417(6) . ?
O5B H5B 0.8200 . ?
O5B C13B 1.411(6) . ?
O2B C8B 1.194(5) . ?
O4A C14A 1.439(7) . ?
O4B C14B 1.431(7) . ?
N7A C8A 1.389(5) . ?
N7A C12A 1.383(5) . ?
N7A C2A 1.463(5) . ?
O3A C10A 1.222(6) . ?
N9B H9B 0.8600 . ?
N9B C8B 1.377(6) . ?
N9B C10B 1.378(6) . ?
O3B C10B 1.230(6) . ?
N4A C3A 1.462(5) . ?
N4A C5A 1.469(6) . ?
N7B C8B 1.397(5) . ?
N7B C12B 1.370(6) . ?
N7B C2B 1.460(5) . ?
C8A N9A 1.379(5) . ?
N4B C3B 1.463(6) . ?
N4B C5B 1.475(6) . ?
N9A H9A 0.8600 . ?
N9A C10A 1.390(6) . ?
C6A H6A 0.9800 . ?
C6A C13A 1.511(6) . ?
C6A C5A 1.502(6) . ?
C12A H12A 0.9300 . ?
C12A C11A 1.338(6) . ?
C10B C11B 1.429(6) . ?
C10A C11A 1.427(7) . ?
C11A H11A 0.9300 . ?
C3B H3BA 0.9700 . ?
C3B H3BB 0.9700 . ?
C3B C2B 1.518(7) . ?
C3A H3AA 0.9700 . ?
C3A H3AB 0.9700 . ?
C3A C2A 1.506(6) . ?
C6B H6B 0.9800 . ?
C6B C5B 1.527(7) . ?
C6B C13B 1.510(6) . ?
C13A H13A 0.9700 . ?
C13A H13B 0.9700 . ?
C11B H11B 0.9300 . ?
C11B C12B 1.337(7) . ?
C2A H2A 0.9800 . ?
C5A H5AA 0.9700 . ?
C5A H5AB 0.9700 . ?
C12B H12B 0.9300 . ?
C2B H2B 0.9800 . ?
C15A C16A 1.510(8) . ?
C15A C14A 1.514(8) . ?
C15A C20A 1.543(9) . ?
C16A H16A 0.9700 . ?
C16A H16B 0.9700 . ?
C16A C17A 1.523(9) . ?
C5B H5BA 0.9700 . ?
C5B H5BB 0.9700 . ?
C13B H13C 1.01(6) . ?
C13B H13D 0.98(7) . ?
C15B C16B 1.510(8) . ?
C15B C14B 1.540(8) . ?
C15B C20B 1.520(9) . ?
C14A H14A 0.9700 . ?
C14A H14B 0.9700 . ?
C16B H16C 0.9700 . ?
C16B H16D 0.9700 . ?
C16B C17B 1.512(9) . ?
C14B H14C 0.9700 . ?
C14B H14D 0.9700 . ?
C17A H17A 0.9700 . ?
C17A H17B 0.9700 . ?
C17A C18A 1.498(12) . ?
C17B H17C 0.9700 . ?
C17B H17D 0.9700 . ?
C17B C18B 1.506(13) . ?
C19B H19C 0.9700 . ?
C19B H19D 0.9700 . ?
C19B C18B 1.511(14) . ?
C19B C20B 1.536(13) . ?
C20A H20A 0.9700 . ?
C20A H20B 0.9700 . ?
C20A C19A 1.521(13) . ?
C18B H18C 0.9700 . ?
C18B H18D 0.9700 . ?
C20B H20C 0.9700 . ?
C20B H20D 0.9700 . ?
C18A H18A 0.9700 . ?
C18A H18B 0.9700 . ?
C18A C19A 1.509(13) . ?
C19A H19A 0.9700 . ?
C19A H19B 0.9700 . ?

loop_
_geom_hbond_atom_site_label_D
_geom_hbond_atom_site_label_H
_geom_hbond_atom_site_label_A
_geom_hbond_distance_DH
_geom_hbond_distance_HA
_geom_hbond_distance_DA
_geom_hbond_angle_DHA
_geom_hbond_site_symmetry_A
_geom_hbond_publ_flag
O5A H5A O3A 0.82 2.01 2.796(5) 160.2 1_556 yes
O5B H5B O3B 0.82 2.04 2.777(5) 149.4 1_554 yes
N9B H9B O5A 0.86 1.97 2.818(5) 167.4 1_455 yes
N9A H9A O5B 0.86 2.00 2.838(5) 165.8 . yes

loop_
_geom_torsion_atom_site_label_1
_geom_torsion_atom_site_label_2
_geom_torsion_atom_site_label_3
_geom_torsion_atom_site_label_4
_geom_torsion
_geom_torsion_site_symmetry_1
_geom_torsion_site_symmetry_2
_geom_torsion_site_symmetry_3
_geom_torsion_site_symmetry_4
_geom_torsion_publ_flag
P1A S1A C15A C16A 109.0(4) . . . . ?
P1A S1A C15A C14A -12.7(4) . . . . ?
P1A S1A C15A C20A -130.3(4) . . . . ?
P1A O4A C14A C15A -54.9(6) . . . . ?
P1A N4A C3A C2A 112.8(4) . . . . ?
P1A N4A C5A C6A -111.5(4) . . . . ?
P1B S1B C15B C16B 104.7(4) . . . . ?
P1B S1B C15B C14B -14.8(4) . . . . ?
P1B S1B C15B C20B -132.5(4) . . . . ?
P1B O4B C14B C15B -53.9(7) . . . . ?
P1B N4B C3B C2B 110.9(4) . . . . ?
P1B N4B C5B C6B -109.1(4) . . . . ?
S1B P1B O4B C14B 35.9(4) . . . . ?
S1B P1B N4B C3B -125.9(4) . . . . ?
S1B P1B N4B C5B 38.3(4) . . . . ?
S1B C15B C16B C17B 68.1(6) . . . . ?
S1B C15B C14B O4B 40.3(7) . . . . ?
S1B C15B C20B C19B -69.4(8) . . . . ?
S1A P1A O4A C14A 38.2(4) . . . . ?
S1A P1A N4A C3A -125.6(4) . . . . ?
S1A P1A N4A C5A 39.8(4) . . . . ?
S1A C15A C16A C17A 67.0(6) . . . . ?
S1A C15A C14A O4A 39.6(6) . . . . ?
S1A C15A C20A C19A -68.0(7) . . . . ?
S2B P1B O4B C14B -86.1(4) . . . . ?
S2B P1B N4B C3B 5.6(5) . . . . ?
S2B P1B N4B C5B 169.9(3) . . . . ?
S2A P1A O4A C14A -83.9(4) . . . . ?
S2A P1A N4A C3A 6.5(5) . . . . ?
S2A P1A N4A C5A 171.8(3) . . . . ?
O1A C6A C13A O5A 64.3(5) . . . . ?
O1A C6A C5A N4A -57.5(5) . . . . ?
O2A C8A N9A C10A -179.5(5) . . . . ?
O1B C6B C5B N4B -59.6(5) . . . . ?
O1B C6B C13B O5B 63.8(5) . . . . ?
O4A P1A N4A C3A 133.0(4) . . . . ?
O4A P1A N4A C5A -61.7(4) . . . . ?
O4B P1B N4B C3B 132.2(4) . . . . ?
O4B P1B N4B C5B -63.5(4) . . . . ?
N7A C8A N9A C10A 0.9(7) . . . . ?
N7A C12A C11A C10A 1.7(8) . . . . ?
O3A C10A C11A C12A 175.1(5) . . . . ?
N9B C10B C11B C12B -6.0(7) . . . . ?
O3B C10B C11B C12B 173.7(5) . . . . ?
N4A P1A O4A C14A 151.3(4) . . . . ?
N4A C3A C2A O1A 56.3(4) . . . . ?
N4A C3A C2A N7A 175.4(3) . . . . ?
C8A N7A C12A C11A 2.9(7) . . . . ?
C8A N7A C2A O1A -141.5(4) . . . . ?
C8A N7A C2A C3A 96.5(4) . . . . ?
C8A N9A C10A O3A -176.3(5) . . . . ?
C8A N9A C10A C11A 3.2(7) . . . . ?
N4B P1B O4B C14B 149.1(4) . . . . ?
N4B C3B C2B O1B 55.5(5) . . . . ?
N4B C3B C2B N7B 173.3(3) . . . . ?
N9A C10A C11A C12A -4.5(7) . . . . ?
C6A O1A C2A N7A 177.1(3) . . . . ?
C6A O1A C2A C3A -60.8(4) . . . . ?
C8B N9B C10B O3B -173.0(5) . . . . ?
C8B N9B C10B C11B 6.7(7) . . . . ?
C8B N7B C12B C11B 2.5(7) . . . . ?
C8B N7B C2B O1B -142.7(4) . . . . ?
C8B N7B C2B C3B 96.2(4) . . . . ?
C12A N7A C8A O2A 176.4(5) . . . . ?
C12A N7A C8A N9A -4.1(6) . . . . ?
C12A N7A C2A O1A 39.6(5) . . . . ?
C12A N7A C2A C3A -82.4(5) . . . . ?
C10B N9B C8B O2B 178.3(5) . . . . ?
C10B N9B C8B N7B -2.7(7) . . . . ?
C10B C11B C12B N7B 1.9(8) . . . . ?
C3B N4B C5B C6B 57.1(5) . . . . ?
C3A N4A C5A C6A 55.5(5) . . . . ?
C6B O1B C2B N7B 178.6(3) . . . . ?
C6B O1B C2B C3B -60.4(5) . . . . ?
C13A C6A C5A N4A -175.7(4) . . . . ?
C2A O1A C6A C13A -176.1(4) . . . . ?
C2A O1A C6A C5A 61.1(4) . . . . ?
C2A N7A C8A O2A -2.6(7) . . . . ?
C2A N7A C8A N9A 177.0(4) . . . . ?
C2A N7A C12A C11A -178.2(4) . . . . ?
C5A N4A C3A C2A -53.8(5) . . . . ?
C5A C6A C13A O5A -175.5(4) . . . . ?
C12B N7B C8B O2B 176.9(5) . . . . ?
C12B N7B C8B N9B -2.2(6) . . . . ?
C12B N7B C2B O1B 35.9(5) . . . . ?
C12B N7B C2B C3B -85.2(5) . . . . ?
C2B O1B C6B C5B 62.4(4) . . . . ?
C2B O1B C6B C13B -175.0(4) . . . . ?
C2B N7B C8B O2B -4.5(7) . . . . ?
C2B N7B C8B N9B 176.4(4) . . . . ?
C2B N7B C12B C11B -176.0(4) . . . . ?
C15A C16A C17A C18A 56.3(7) . . . . ?
C15A C20A C19A C18A -53.4(10) . . . . ?
C16A C15A C14A O4A -79.9(6) . . . . ?
C16A C15A C20A C19A 52.3(8) . . . . ?
C16A C17A C18A C19A -56.4(10) . . . . ?
C5B N4B C3B C2B -54.5(5) . . . . ?
C5B C6B C13B O5B -176.1(4) . . . . ?
C13B C6B C5B N4B -178.7(4) . . . . ?
C15B C16B C17B C18B 55.0(7) . . . . ?
C14A C15A C16A C17A -175.7(5) . . . . ?
C14A C15A C20A C19A 176.7(7) . . . . ?
C16B C15B C14B O4B -79.2(6) . . . . ?
C16B C15B C20B C19B 53.2(9) . . . . ?
C16B C17B C18B C19B -56.0(9) . . . . ?
C14B C15B C16B C17B -176.3(5) . . . . ?
C14B C15B C20B C19B 176.3(7) . . . . ?
C17A C18A C19A C20A 55.1(11) . . . . ?
C20A C15A C16A C17A -53.3(7) . . . . ?
C20A C15A C14A O4A 157.2(6) . . . . ?
C18B C19B C20B C15B -54.7(10) . . . . ?
C20B C15B C16B C17B -53.7(7) . . . . ?
C20B C15B C14B O4B 157.7(6) . . . . ?
C20B C19B C18B C17B 56.1(10) . . . . ?
